data_7061840
loop_
_publ_author_name
'Castro, Jes\'us'
'Ferraro, Valentina'
'Bortoluzzi, Marco'

_publ_section_title
;
 Visible-emitting Cu(i) complexes with N-functionalized
 benzotriazole-based ligands
;
_journal_issue 39
_journal_name_full 'New Journal of Chemistry'
_journal_page_first 18938
_journal_page_last 18951
_journal_paper_doi 10.1039/D2NJ03165E
_journal_volume 46
_journal_year 2022
_chemical_formula_moiety 'C72 H62 Cu2 N10 P4, 2(B F4)'
_chemical_formula_sum 'C72 H62 B2 Cu2 F8 N10 P4'
_chemical_formula_weight 1491.89
_space_group_crystal_system triclinic
_space_group_IT_number 2
_space_group_name_Hall '-P 1'
_space_group_name_H-M_alt 'P -1'
_atom_sites_solution_hydrogens geom
_atom_sites_solution_primary dual
_audit_creation_method SHELXL-2018/3
_audit_update_record
;
2021-07-30 deposited with the CCDC.	2022-09-08 downloaded from the CCDC.
;
_cell_angle_alpha 111.144(2)
_cell_angle_beta 99.259(2)
_cell_angle_gamma 109.024(2)
_cell_formula_units_Z 1
_cell_length_a 12.8974(8)
_cell_length_b 13.1088(8)
_cell_length_c 13.3025(7)
_cell_measurement_reflns_used 9976
_cell_measurement_temperature 100(2)
_cell_measurement_theta_max 28.31
_cell_measurement_theta_min 2.42
_cell_volume 1881.6(2)
_computing_cell_refinement 'Bruker SAINT'
_computing_data_collection 'Bruker APEX3'
_computing_data_reduction 'Bruker SAINT'
_computing_structure_refinement 'SHELXL-2018/3 (Sheldrick, 2018)'
_computing_structure_solution 'SHELXT 2018/2 (Sheldrick, 2018)'
_diffrn_ambient_temperature 100(2)
_diffrn_measured_fraction_theta_full 0.999
_diffrn_measured_fraction_theta_max 0.998
_diffrn_measurement_device_type 'Bruker D8 Venture Photon II CMOS'
_diffrn_measurement_method '\f and \w scans'
_diffrn_radiation_monochromator 'Incoatec HeliosTM multilayer optics'
_diffrn_radiation_source 'Incoatec high brillance I\muS microsource'
_diffrn_radiation_type MoK\a
_diffrn_radiation_wavelength 0.71073
_diffrn_reflns_av_R_equivalents 0.0436
_diffrn_reflns_av_unetI/netI 0.0234
_diffrn_reflns_Laue_measured_fraction_full 0.999
_diffrn_reflns_Laue_measured_fraction_max 0.998
_diffrn_reflns_limit_h_max 17
_diffrn_reflns_limit_h_min -17
_diffrn_reflns_limit_k_max 17
_diffrn_reflns_limit_k_min -17
_diffrn_reflns_limit_l_max 17
_diffrn_reflns_limit_l_min -17
_diffrn_reflns_number 86819
_diffrn_reflns_point_group_measured_fraction_full 0.999
_diffrn_reflns_point_group_measured_fraction_max 0.998
_diffrn_reflns_theta_full 25.242
_diffrn_reflns_theta_max 28.328
_diffrn_reflns_theta_min 2.042
_exptl_absorpt_coefficient_mu 0.717
_exptl_absorpt_correction_T_max 0.7457
_exptl_absorpt_correction_T_min 0.7013
_exptl_absorpt_correction_type multi-scan
_exptl_absorpt_process_details 'SADABS-2016/2 (Bruker AXS Inc.)'
_exptl_crystal_colour yellow
_exptl_crystal_density_diffrn 1.317
_exptl_crystal_description prism
_exptl_crystal_F_000 764
_exptl_crystal_size_max 0.173
_exptl_crystal_size_mid 0.121
_exptl_crystal_size_min 0.063
_refine_diff_density_max 4.207
_refine_diff_density_min -2.328
_refine_diff_density_rms 0.154
_refine_ls_extinction_method none
_refine_ls_goodness_of_fit_ref 1.043
_refine_ls_hydrogen_treatment constr
_refine_ls_matrix_type full
_refine_ls_number_parameters 465
_refine_ls_number_reflns 9358
_refine_ls_number_restraints 39
_refine_ls_restrained_S_all 1.073
_refine_ls_R_factor_all 0.0962
_refine_ls_R_factor_gt 0.0858
_refine_ls_shift/su_max 0.000
_refine_ls_shift/su_mean 0.000
_refine_ls_structure_factor_coef Fsqd
_refine_ls_weighting_details 'w=1/[\s^2^(Fo^2^)+(0.1488P)^2^+7.7724P] where P=(Fo^2^+2Fc^2^)/3'
_refine_ls_weighting_scheme calc
_refine_ls_wR_factor_gt 0.2467
_refine_ls_wR_factor_ref 0.2572
_reflns_Friedel_coverage 0.000
_reflns_number_gt 7986
_reflns_number_total 9358
_reflns_threshold_expression 'I > 2\s(I)'
_cod_data_source_file d2nj03165e3.cif
_cod_data_source_block Cupymbtzdppe_dim_sq
_cod_depositor_comments 'Adding full bibliography for 7061834--7061843.cif.'
_cod_original_cell_volume 1881.56(19)
_cod_database_code 7061840
_shelx_shelxl_version_number 2018/3
_shelx_space_group_comment
;
The symmetry employed for this shelxl refinement is uniquely defined
by the following loop, which should always be used as a source of
symmetry information in preference to the above space-group names.
They are only intended as comments.
;
_shelx_estimated_absorpt_t_min 0.886
_shelx_estimated_absorpt_t_max 0.956

loop_
_space_group_symop_operation_xyz
'x, y, z'
'-x, -y, -z'

loop_
_atom_site_label
_atom_site_type_symbol
_atom_site_fract_x
_atom_site_fract_y
_atom_site_fract_z
_atom_site_U_iso_or_equiv
_atom_site_adp_type
_atom_site_occupancy
_atom_site_site_symmetry_order
_atom_site_calc_flag
_atom_site_refinement_flags_posn
_atom_site_refinement_flags_adp
_atom_site_refinement_flags_occupancy
_atom_site_disorder_assembly
_atom_site_disorder_group
Cu Cu 0.33268(4) 0.29647(4) 0.29120(4) 0.02263(16) Uani 1 1 d . . . . .
N11 N 0.3996(3) 0.2737(3) 0.0892(3) 0.0291(7) Uani 1 1 d . . . . .
N12 N 0.4356(3) 0.3546(3) 0.2011(3) 0.0268(7) Uani 1 1 d . . . . .
N13 N 0.5266(4) 0.4489(4) 0.2215(4) 0.0349(8) Uani 1 1 d . . . . .
C14 C 0.4705(5) 0.3193(5) 0.0351(4) 0.0413(11) Uani 1 1 d . . . . .
C15 C 0.4736(7) 0.2784(6) -0.0775(5) 0.0603(17) Uani 1 1 d . . . . .
H15 H 0.419905 0.201750 -0.135866 0.072 Uiso 1 1 calc R U . . .
C16 C 0.5581(9) 0.3553(8) -0.0975(7) 0.084(3) Uani 1 1 d . . . . .
H16 H 0.562593 0.331301 -0.172543 0.101 Uiso 1 1 calc R U . . .
C17 C 0.6392(9) 0.4689(7) -0.0124(8) 0.083(3) Uani 1 1 d . . . . .
H17 H 0.695664 0.519348 -0.031775 0.100 Uiso 1 1 calc R U . . .
C18 C 0.6384(7) 0.5083(6) 0.0979(6) 0.0615(19) Uani 1 1 d . . . . .
H18 H 0.694466 0.583748 0.156150 0.074 Uiso 1 1 calc R U . . .
C19 C 0.5510(5) 0.4317(5) 0.1203(5) 0.0438(12) Uani 1 1 d . . . . .
N1 N 0.2507(3) 0.1539(3) 0.1280(3) 0.0255(7) Uani 1 1 d . . . . .
C2 C 0.1583(4) 0.0483(4) 0.0917(4) 0.0306(9) Uani 1 1 d . . . . .
H2 H 0.117304 0.035301 0.142421 0.037 Uiso 1 1 calc R U . . .
C3 C 0.1222(4) -0.0416(4) -0.0185(4) 0.0400(11) Uani 1 1 d . . . . .
H3 H 0.056279 -0.115094 -0.044518 0.048 Uiso 1 1 calc R U . . .
C4 C 0.1846(4) -0.0206(5) -0.0881(4) 0.0416(12) Uani 1 1 d . . . . .
H4 H 0.161226 -0.081631 -0.163515 0.050 Uiso 1 1 calc R U . . .
N5 N 0.2777(4) 0.0824(4) -0.0548(3) 0.0368(9) Uani 1 1 d . . . . .
C6 C 0.3029(4) 0.1629(4) 0.0508(4) 0.0272(8) Uani 1 1 d . . . . .
P1 P 0.57831(9) 0.75304(9) 0.58602(8) 0.0228(2) Uani 1 1 d . . . . .
C11 C 0.4627(3) 0.6224(3) 0.4617(3) 0.0239(7) Uani 1 1 d . . . . .
H11A H 0.432742 0.649673 0.407661 0.029 Uiso 1 1 calc R U . . .
H11B H 0.494793 0.565909 0.422653 0.029 Uiso 1 1 calc R U . . .
C12 C 0.3633(4) 0.5569(4) 0.4962(3) 0.0252(8) Uani 1 1 d . . . . .
H12A H 0.327563 0.611246 0.531020 0.030 Uiso 1 1 calc R U . . .
H12B H 0.393241 0.532555 0.552998 0.030 Uiso 1 1 calc R U . . .
P2 P 0.25507(9) 0.42336(9) 0.37006(8) 0.0219(2) Uani 1 1 d . . . . .
C21 C 0.6746(4) 0.8289(4) 0.5246(4) 0.0256(8) Uani 1 1 d . . . . .
C22 C 0.6684(4) 0.7754(4) 0.4110(4) 0.0375(11) Uani 1 1 d . . . . .
H22 H 0.607309 0.699256 0.360449 0.045 Uiso 1 1 calc R U . . .
C23 C 0.7519(5) 0.8334(5) 0.3707(5) 0.0478(14) Uani 1 1 d . . . . .
H23 H 0.746307 0.797345 0.292850 0.057 Uiso 1 1 calc R U . . .
C24 C 0.8420(4) 0.9428(5) 0.4444(5) 0.0396(11) Uani 1 1 d . . . . .
H24 H 0.900126 0.980686 0.417852 0.047 Uiso 1 1 calc R U . . .
C25 C 0.8479(4) 0.9971(4) 0.5564(4) 0.0360(10) Uani 1 1 d . . . . .
H25 H 0.908931 1.073526 0.606328 0.043 Uiso 1 1 calc R U . . .
C26 C 0.7649(4) 0.9408(4) 0.5972(4) 0.0317(9) Uani 1 1 d . . . . .
H26 H 0.769876 0.978820 0.674690 0.038 Uiso 1 1 calc R U . . .
C31 C 0.4995(3) 0.8447(3) 0.6335(3) 0.0233(7) Uani 1 1 d . . . . .
C32 C 0.4710(5) 0.8560(5) 0.7324(4) 0.0372(11) Uani 1 1 d . . . . .
H32 H 0.499879 0.823951 0.778343 0.045 Uiso 1 1 calc R U . . .
C33 C 0.3999(5) 0.9145(5) 0.7642(4) 0.0420(12) Uani 1 1 d . . . . .
H33 H 0.380361 0.922169 0.831633 0.050 Uiso 1 1 calc R U . . .
C34 C 0.3581(4) 0.9610(4) 0.6973(4) 0.0331(9) Uani 1 1 d . . . . .
H34 H 0.308968 0.999704 0.718501 0.040 Uiso 1 1 calc R U . . .
C35 C 0.3871(4) 0.9518(4) 0.5999(4) 0.0302(9) Uani 1 1 d . . . . .
H35 H 0.358969 0.985229 0.555045 0.036 Uiso 1 1 calc R U . . .
C36 C 0.4579(4) 0.8933(4) 0.5675(4) 0.0270(8) Uani 1 1 d . . . . .
H36 H 0.477728 0.886739 0.500322 0.032 Uiso 1 1 calc R U . . .
C41 C 0.1985(3) 0.4883(4) 0.2869(4) 0.0232(7) Uani 1 1 d . . . . .
C42 C 0.1617(4) 0.4264(4) 0.1698(4) 0.0349(10) Uani 1 1 d . . . . .
H42 H 0.167542 0.352140 0.134801 0.042 Uiso 1 1 calc R U . . .
C43 C 0.1164(6) 0.4717(6) 0.1029(5) 0.0527(15) Uani 1 1 d . . . . .
H43 H 0.090596 0.428020 0.022484 0.063 Uiso 1 1 calc R U . . .
C44 C 0.1087(6) 0.5800(6) 0.1530(5) 0.0532(15) Uani 1 1 d . . . . .
H44 H 0.077815 0.610988 0.107097 0.064 Uiso 1 1 calc R U . . .
C45 C 0.1454(6) 0.6428(5) 0.2684(5) 0.0491(14) Uani 1 1 d . . . . .
H45 H 0.140691 0.717745 0.302567 0.059 Uiso 1 1 calc R U . . .
C46 C 0.1898(5) 0.5977(5) 0.3364(4) 0.0403(11) Uani 1 1 d . . . . .
H46 H 0.214221 0.641523 0.416801 0.048 Uiso 1 1 calc R U . . .
C51 C 0.1257(5) 0.3620(6) 0.4144(5) 0.032(5) Uani 0.561(8) 1 d G U P A 1
C52 C 0.0144(5) 0.3371(5) 0.3553(5) 0.0333(18) Uani 0.561(8) 1 d G . P A 1
H52 H 0.002000 0.356916 0.293694 0.040 Uiso 0.561(8) 1 calc R U P A 1
C53 C -0.0789(5) 0.2833(6) 0.3864(5) 0.039(2) Uani 0.561(8) 1 d G . P A 1
H53 H -0.154986 0.266344 0.346033 0.046 Uiso 0.561(8) 1 calc R U P A 1
C54 C -0.0608(6) 0.2544(6) 0.4766(6) 0.039(3) Uani 0.561(8) 1 d G U P A 1
H54 H -0.124552 0.217631 0.497814 0.046 Uiso 0.561(8) 1 calc R U P A 1
C55 C 0.0505(6) 0.2793(6) 0.5356(6) 0.042(2) Uani 0.561(8) 1 d G U P A 1
H55 H 0.062877 0.259472 0.597241 0.050 Uiso 0.561(8) 1 calc R U P A 1
C56 C 0.1438(5) 0.3331(6) 0.5045(5) 0.037(2) Uani 0.561(8) 1 d G . P A 1
H56 H 0.219866 0.350047 0.544904 0.045 Uiso 0.561(8) 1 calc R U P A 1
C61 C 0.1517(19) 0.3649(11) 0.4290(14) 0.023(3) Uani 0.439(8) 1 d . U P A 2
C64 C -0.0206(14) 0.2582(14) 0.5081(15) 0.039(4) Uani 0.439(8) 1 d . U P A 2
H64 H -0.080207 0.221700 0.533922 0.047 Uiso 0.439(8) 1 calc R U P A 2
C62 C 0.0775(5) 0.2459(5) 0.3679(5) 0.027(2) Uani 0.439(8) 1 d G . P A 2
H62 H 0.087179 0.198450 0.299814 0.032 Uiso 0.439(8) 1 calc R U P A 2
C63 C 0.1450(11) 0.4290(10) 0.5377(10) 0.041(3) Uani 0.439(8) 1 d . . P A 2
H63 H 0.201089 0.508983 0.585239 0.049 Uiso 0.439(8) 1 calc R U P A 2
C65 C 0.0579(12) 0.3766(11) 0.5749(11) 0.048(3) Uani 0.439(8) 1 d . . P A 2
H65 H 0.051742 0.421562 0.646143 0.057 Uiso 0.439(8) 1 calc R U P A 2
C66 C -0.0128(9) 0.1929(9) 0.4046(9) 0.034(2) Uani 0.439(8) 1 d . . P A 2
H66 H -0.068185 0.112418 0.358085 0.041 Uiso 0.439(8) 1 calc R U P A 2
B1 B 0.0632(5) 0.1827(5) -0.1508(5) 0.0385(12) Uani 1 1 d D . . . .
F1 F 0.0478(5) 0.0674(4) -0.2182(4) 0.0913(9) Uani 1 1 d D . . . .
F2 F 0.0853(5) 0.2504(4) -0.2131(4) 0.0913(9) Uani 1 1 d D . . . .
F3 F -0.0447(5) 0.1830(4) -0.1455(4) 0.0913(9) Uani 1 1 d D . . . .
F4 F 0.1538(5) 0.2396(4) -0.0572(4) 0.0913(9) Uani 1 1 d D . . . .

loop_
_atom_site_aniso_label
_atom_site_aniso_U_11
_atom_site_aniso_U_22
_atom_site_aniso_U_33
_atom_site_aniso_U_23
_atom_site_aniso_U_13
_atom_site_aniso_U_12
Cu 0.0273(3) 0.0200(3) 0.0173(2) 0.00414(19) 0.00371(18) 0.0122(2)
N11 0.0350(19) 0.0277(17) 0.0214(16) 0.0056(14) 0.0102(14) 0.0146(15)
N12 0.0291(17) 0.0235(16) 0.0211(16) 0.0030(13) 0.0067(13) 0.0116(14)
N13 0.036(2) 0.0285(18) 0.036(2) 0.0086(16) 0.0178(17) 0.0116(16)
C14 0.050(3) 0.038(3) 0.033(2) 0.011(2) 0.020(2) 0.019(2)
C15 0.090(5) 0.052(3) 0.037(3) 0.013(3) 0.037(3) 0.028(3)
C16 0.121(7) 0.075(5) 0.055(4) 0.018(4) 0.060(5) 0.035(5)
C17 0.121(7) 0.059(4) 0.086(6) 0.033(4) 0.080(6) 0.032(5)
C18 0.072(4) 0.040(3) 0.065(4) 0.013(3) 0.045(4) 0.015(3)
C19 0.053(3) 0.034(2) 0.042(3) 0.011(2) 0.027(2) 0.016(2)
N1 0.0261(16) 0.0229(16) 0.0223(16) 0.0048(13) 0.0021(13) 0.0125(13)
C2 0.027(2) 0.0256(19) 0.030(2) 0.0048(17) 0.0024(16) 0.0116(16)
C3 0.031(2) 0.029(2) 0.038(3) -0.0023(19) -0.0018(19) 0.0126(18)
C4 0.035(2) 0.036(2) 0.028(2) -0.0092(19) -0.0038(18) 0.018(2)
N5 0.037(2) 0.037(2) 0.0242(18) -0.0004(16) 0.0048(15) 0.0187(17)
C6 0.0292(19) 0.0254(19) 0.0227(19) 0.0043(15) 0.0032(15) 0.0159(16)
P1 0.0270(5) 0.0189(4) 0.0184(5) 0.0037(4) 0.0024(4) 0.0122(4)
C11 0.0277(18) 0.0202(17) 0.0186(17) 0.0036(14) 0.0037(14) 0.0112(15)
C12 0.034(2) 0.0219(17) 0.0190(17) 0.0070(14) 0.0067(15) 0.0134(16)
P2 0.0280(5) 0.0175(4) 0.0209(5) 0.0074(4) 0.0104(4) 0.0104(4)
C21 0.0255(18) 0.0237(18) 0.0264(19) 0.0080(15) 0.0039(15) 0.0143(15)
C22 0.033(2) 0.031(2) 0.032(2) -0.0004(18) 0.0146(19) 0.0080(18)
C23 0.043(3) 0.042(3) 0.042(3) 0.001(2) 0.024(2) 0.014(2)
C24 0.024(2) 0.042(3) 0.052(3) 0.019(2) 0.015(2) 0.0145(19)
C25 0.027(2) 0.030(2) 0.040(2) 0.0151(19) -0.0022(18) 0.0055(17)
C26 0.035(2) 0.026(2) 0.0242(19) 0.0084(16) -0.0010(17) 0.0088(17)
C31 0.0248(18) 0.0178(16) 0.0211(17) 0.0029(14) 0.0038(14) 0.0096(14)
C32 0.056(3) 0.044(3) 0.024(2) 0.0143(19) 0.013(2) 0.036(2)
C33 0.066(3) 0.046(3) 0.031(2) 0.017(2) 0.024(2) 0.039(3)
C34 0.034(2) 0.026(2) 0.037(2) 0.0083(18) 0.0107(18) 0.0175(18)
C35 0.030(2) 0.028(2) 0.038(2) 0.0167(18) 0.0110(18) 0.0165(17)
C36 0.031(2) 0.0271(19) 0.030(2) 0.0146(17) 0.0122(16) 0.0164(17)
C41 0.0188(16) 0.0233(18) 0.0270(19) 0.0098(15) 0.0068(14) 0.0100(14)
C42 0.038(2) 0.035(2) 0.031(2) 0.0111(19) 0.0084(18) 0.0190(19)
C43 0.064(4) 0.064(4) 0.029(2) 0.014(2) 0.003(2) 0.039(3)
C44 0.067(4) 0.062(4) 0.042(3) 0.024(3) 0.004(3) 0.044(3)
C45 0.065(4) 0.049(3) 0.042(3) 0.017(2) 0.006(3) 0.042(3)
C46 0.052(3) 0.038(3) 0.031(2) 0.009(2) 0.004(2) 0.031(2)
C51 0.030(7) 0.023(5) 0.043(7) 0.014(5) 0.022(5) 0.010(4)
C52 0.027(4) 0.035(4) 0.030(4) 0.011(3) 0.011(3) 0.006(3)
C53 0.027(4) 0.036(4) 0.041(5) 0.011(4) 0.012(3) 0.005(3)
C54 0.030(6) 0.026(4) 0.066(8) 0.021(5) 0.029(6) 0.013(4)
C55 0.045(6) 0.050(6) 0.062(6) 0.044(5) 0.033(5) 0.028(5)
C56 0.034(4) 0.046(5) 0.055(5) 0.035(4) 0.026(4) 0.025(4)
C61 0.029(6) 0.011(5) 0.031(6) 0.007(4) 0.016(5) 0.011(4)
C64 0.034(8) 0.035(6) 0.060(9) 0.027(6) 0.032(8) 0.014(6)
C62 0.031(5) 0.018(4) 0.028(5) 0.009(3) 0.015(4) 0.004(3)
C63 0.045(6) 0.022(5) 0.040(6) 0.002(4) 0.023(5) 0.004(4)
C65 0.057(7) 0.035(6) 0.043(6) 0.009(5) 0.035(6) 0.011(5)
C66 0.035(5) 0.024(5) 0.035(5) 0.013(4) 0.013(4) 0.004(4)
B1 0.049(3) 0.031(3) 0.032(3) 0.011(2) 0.014(2) 0.014(2)
F1 0.120(2) 0.0611(14) 0.0750(16) 0.0133(12) 0.0045(15) 0.0491(15)
F2 0.120(2) 0.0611(14) 0.0750(16) 0.0133(12) 0.0045(15) 0.0491(15)
F3 0.120(2) 0.0611(14) 0.0750(16) 0.0133(12) 0.0045(15) 0.0491(15)
F4 0.120(2) 0.0611(14) 0.0750(16) 0.0133(12) 0.0045(15) 0.0491(15)

loop_
_atom_type_symbol
_atom_type_description
_atom_type_scat_dispersion_real
_atom_type_scat_dispersion_imag
_atom_type_scat_source
C C 0.0033 0.0016 'International Tables Vol C Tables 4.2.6.8 and 6.1.1.4'
H H 0.0000 0.0000 'International Tables Vol C Tables 4.2.6.8 and 6.1.1.4'
B B 0.0013 0.0007 'International Tables Vol C Tables 4.2.6.8 and 6.1.1.4'
N N 0.0061 0.0033 'International Tables Vol C Tables 4.2.6.8 and 6.1.1.4'
F F 0.0171 0.0103 'International Tables Vol C Tables 4.2.6.8 and 6.1.1.4'
P P 0.1023 0.0942 'International Tables Vol C Tables 4.2.6.8 and 6.1.1.4'
Cu Cu 0.3201 1.2651 'International Tables Vol C Tables 4.2.6.8 and 6.1.1.4'

loop_
_geom_angle_atom_site_label_1
_geom_angle_atom_site_label_2
_geom_angle_atom_site_label_3
_geom_angle
_geom_angle_site_symmetry_1
_geom_angle_site_symmetry_3
_geom_angle_publ_flag
N12 Cu N1 78.10(14) . . ?
N12 Cu P2 112.48(10) . . ?
N1 Cu P2 122.57(10) . . ?
N12 Cu P1 112.58(11) . 2_666 ?
N1 Cu P1 112.51(10) . 2_666 ?
P2 Cu P1 113.54(4) . 2_666 ?
N12 N11 C14 109.6(4) . . ?
N12 N11 C6 118.2(4) . . ?
C14 N11 C6 132.2(4) . . ?
N13 N12 N11 109.7(4) . . ?
N13 N12 Cu 137.2(3) . . ?
N11 N12 Cu 113.1(3) . . ?
N12 N13 C19 107.7(4) . . ?
N11 C14 C19 104.0(4) . . ?
N11 C14 C15 134.5(5) . . ?
C19 C14 C15 121.4(5) . . ?
C16 C15 C14 115.9(6) . . ?
C15 C16 C17 123.2(6) . . ?
C18 C17 C16 121.3(7) . . ?
C17 C18 C19 116.7(7) . . ?
N13 C19 C14 109.1(5) . . ?
N13 C19 C18 129.4(5) . . ?
C14 C19 C18 121.5(5) . . ?
C6 N1 C2 114.8(4) . . ?
C6 N1 Cu 115.7(3) . . ?
C2 N1 Cu 129.2(3) . . ?
N1 C2 C3 121.1(5) . . ?
C4 C3 C2 117.8(5) . . ?
N5 C4 C3 122.8(4) . . ?
C6 N5 C4 114.4(4) . . ?
N5 C6 N1 129.0(4) . . ?
N5 C6 N11 116.4(4) . . ?
N1 C6 N11 114.6(4) . . ?
C21 P1 C31 105.24(19) . . ?
C21 P1 C11 103.90(19) . . ?
C31 P1 C11 99.99(18) . . ?
C21 P1 Cu 113.29(13) . 2_666 ?
C31 P1 Cu 119.01(14) . 2_666 ?
C11 P1 Cu 113.59(13) . 2_666 ?
C12 C11 P1 111.4(3) . . ?
C11 C12 P2 109.2(3) . . ?
C61 P2 C41 109.2(8) . . ?
C61 P2 C12 101.2(6) . . ?
C41 P2 C12 102.61(18) . . ?
C41 P2 C51 99.7(2) . . ?
C12 P2 C51 106.7(2) . . ?
C61 P2 Cu 112.8(5) . . ?
C41 P2 Cu 118.52(13) . . ?
C12 P2 Cu 110.69(14) . . ?
C51 P2 Cu 117.0(2) . . ?
C26 C21 C22 118.9(4) . . ?
C26 C21 P1 118.0(3) . . ?
C22 C21 P1 122.9(3) . . ?
C21 C22 C23 120.4(4) . . ?
C24 C23 C22 119.9(5) . . ?
C25 C24 C23 120.1(5) . . ?
C24 C25 C26 120.5(4) . . ?
C21 C26 C25 120.2(4) . . ?
C32 C31 C36 119.6(4) . . ?
C32 C31 P1 118.8(3) . . ?
C36 C31 P1 121.4(3) . . ?
C31 C32 C33 120.0(4) . . ?
C34 C33 C32 119.8(5) . . ?
C33 C34 C35 120.6(4) . . ?
C34 C35 C36 119.9(4) . . ?
C31 C36 C35 120.0(4) . . ?
C42 C41 C46 118.6(4) . . ?
C42 C41 P2 118.6(3) . . ?
C46 C41 P2 122.8(3) . . ?
C41 C42 C43 120.6(5) . . ?
C44 C43 C42 120.1(5) . . ?
C45 C44 C43 120.1(5) . . ?
C44 C45 C46 120.5(5) . . ?
C45 C46 C41 120.2(5) . . ?
C52 C51 C56 120.0 . . ?
C52 C51 P2 122.5(3) . . ?
C56 C51 P2 117.4(3) . . ?
C53 C52 C51 120.0 . . ?
C52 C53 C54 120.0 . . ?
C53 C54 C55 120.0 . . ?
C56 C55 C54 120.0 . . ?
C55 C56 C51 120.0 . . ?
C62 C61 C63 118.2(12) . . ?
C62 C61 P2 116.7(9) . . ?
C63 C61 P2 125.0(11) . . ?
C66 C64 C65 120.5(12) . . ?
C61 C62 C66 120.8(9) . . ?
C65 C63 C61 120.7(11) . . ?
C63 C65 C64 119.7(11) . . ?
C64 C66 C62 119.7(10) . . ?
F4 B1 F1 113.3(5) . . ?
F4 B1 F3 120.7(5) . . ?
F1 B1 F3 109.2(5) . . ?
F4 B1 F2 106.1(5) . . ?
F1 B1 F2 108.2(5) . . ?
F3 B1 F2 97.5(5) . . ?

loop_
_geom_bond_atom_site_label_1
_geom_bond_atom_site_label_2
_geom_bond_distance
_geom_bond_site_symmetry_2
_geom_bond_publ_flag
Cu N12 2.072(4) . ?
Cu N1 2.090(3) . ?
Cu P2 2.2435(11) . ?
Cu P1 2.2480(11) 2_666 ?
N11 N12 1.369(5) . ?
N11 C14 1.371(7) . ?
N11 C6 1.416(6) . ?
N12 N13 1.300(5) . ?
N13 C19 1.387(7) . ?
C14 C19 1.397(8) . ?
C14 C15 1.409(7) . ?
C15 C16 1.358(11) . ?
C16 C17 1.407(12) . ?
C17 C18 1.372(10) . ?
C18 C19 1.398(8) . ?
N1 C6 1.335(6) . ?
N1 C2 1.351(6) . ?
C2 C3 1.390(6) . ?
C3 C4 1.364(8) . ?
C4 N5 1.342(7) . ?
N5 C6 1.324(5) . ?
P1 C21 1.819(5) . ?
P1 C31 1.826(4) . ?
P1 C11 1.841(4) . ?
C11 C12 1.533(6) . ?
C12 P2 1.834(4) . ?
P2 C61 1.757(14) . ?
P2 C41 1.818(4) . ?
P2 C51 1.887(6) . ?
C21 C26 1.393(6) . ?
C21 C22 1.394(6) . ?
C22 C23 1.403(8) . ?
C23 C24 1.378(7) . ?
C24 C25 1.377(8) . ?
C25 C26 1.395(7) . ?
C31 C32 1.392(6) . ?
C31 C36 1.393(6) . ?
C32 C33 1.399(7) . ?
C33 C34 1.380(7) . ?
C34 C35 1.380(7) . ?
C35 C36 1.397(6) . ?
C41 C42 1.382(6) . ?
C41 C46 1.397(6) . ?
C42 C43 1.389(7) . ?
C43 C44 1.378(8) . ?
C44 C45 1.363(8) . ?
C45 C46 1.390(7) . ?
C51 C52 1.390(4) . ?
C51 C56 1.390(4) . ?
C52 C53 1.390(4) . ?
C53 C54 1.390(4) . ?
C54 C55 1.390(4) . ?
C55 C56 1.390(4) . ?
C61 C62 1.368(17) . ?
C61 C63 1.419(17) . ?
C64 C66 1.373(19) . ?
C64 C65 1.38(2) . ?
C62 C66 1.407(12) . ?
C63 C65 1.379(16) . ?
B1 F4 1.329(7) . ?
B1 F1 1.377(6) . ?
B1 F3 1.407(7) . ?
B1 F2 1.412(7) . ?
